data_1008258
loop_
_publ_author_name
'Demazeau, G'
'Courbin, P'
'le, Flem G'
'Pouchard, M'
'Hagenmueller, P'
'Soubeyroux, J L'
'Main, I G'
'Robins, G A'

_publ_section_title
;
Proprietes structurales et magnetiques de Sr La Co O~4~. Une discussion
de la structure electronique du cobalt trivalent
;
_journal_coden_ASTM NJCHD4
_journal_name_full 'Nouveau Journal de Chimie'
_journal_page_first 171
_journal_page_last 174
_journal_volume 3
_journal_year 1979
_chemical_formula_structural 'SR LA CO O4'
_chemical_formula_sum 'Co La O4 Sr'
_chemical_name_systematic 'STRONTIUM LANTHANUM COBALT(III) OXIDE'
_space_group_IT_number 139
_symmetry_cell_setting tetragonal
_symmetry_Int_Tables_number 139
_symmetry_space_group_name_Hall '-I 4 2'
_symmetry_space_group_name_H-M 'I 4/m m m'
_cell_angle_alpha 90
_cell_angle_beta 90
_cell_angle_gamma 90
_cell_formula_units_Z 2
_cell_length_a 3.796(3)
_cell_length_b 3.796(3)
_cell_length_c 12.447(5)
_cell_volume 179.4
_cod_database_code 1008258

loop_
_symmetry_equiv_pos_as_xyz
x,y,z
-x,-y,z
-x,y,z
x,-y,z
-y,x,z
y,-x,z
y,x,z
-y,-x,z
-x,-y,-z
x,y,-z
x,-y,-z
-x,y,-z
y,-x,-z
-y,x,-z
-y,-x,-z
y,x,-z
1/2+x,1/2+y,1/2+z
1/2-x,1/2-y,1/2+z
1/2-x,1/2+y,1/2+z
1/2+x,1/2-y,1/2+z
1/2-y,1/2+x,1/2+z
1/2+y,1/2-x,1/2+z
1/2+y,1/2+x,1/2+z
1/2-y,1/2-x,1/2+z
1/2-x,1/2-y,1/2-z
1/2+x,1/2+y,1/2-z
1/2+x,1/2-y,1/2-z
1/2-x,1/2+y,1/2-z
1/2+y,1/2-x,1/2-z
1/2-y,1/2+x,1/2-z
1/2-y,1/2-x,1/2-z
1/2+y,1/2+x,1/2-z

loop_
_atom_site_label
_atom_site_type_symbol
_atom_site_symmetry_multiplicity
_atom_site_Wyckoff_symbol
_atom_site_fract_x
_atom_site_fract_y
_atom_site_fract_z
_atom_site_occupancy
_atom_site_attached_hydrogens
_atom_site_calc_flag
Sr1 Sr2+ 4 e 0. 0. 0.361(2) 0.5 0 d
La1 La3+ 4 e 0. 0. 0.361(2) 0.5 0 d
Co1 Co3+ 2 a 0. 0. 0. 1. 0 d
O1 O2- 4 c 0. 0.5 0. 1. 0 d
O2 O2- 4 e 0. 0. 0.163(2) 1. 0 d

loop_
_atom_type_symbol
_atom_type_oxidation_number
Sr2+ 2.000
La3+ 3.000
Co3+ 3.000
O2- -2.000
